data_2005904
loop_
_publ_author_name
'Sudha, L.'
'Subramanian, K.'
'Senthil Selvan, J.'
'Steiner, Th.'
'Koellner, G.'
'Ramdas, K.'
'Srinivasan, N.'

_publ_contact_author
;
   Prof. K. Subramanian
   Department of Physics
   College of Engineering
   Anna University
   Madras 600 025
   India
;
_publ_section_title
;
 1,2-Diphenyl-3-benzylguanidine Hydrochloride
;
_journal_issue 1
_journal_name_full 'Acta Crystallographica Section C'
_journal_page_first 86
_journal_page_last 88
_journal_paper_doi 10.1107/S010827019601195X
_journal_volume 53
_journal_year 1997
_chemical_formula_moiety 'C20 H20 N3 +, Cl -'
_chemical_formula_sum 'C20 H20 Cl N3'
_chemical_formula_weight 337.84
_chemical_name_systematic
;
 1,2-diphenyl-3-benzyl-guanidine hydrochloride
;
_space_group_IT_number 2
_symmetry_cell_setting triclinic
_symmetry_space_group_name_Hall '-P 1'
_symmetry_space_group_name_H-M 'P -1'
_audit_creation_method SHELXL
_cell_angle_alpha 86.45(2)
_cell_angle_beta 80.28(2)
_cell_angle_gamma 77.45(2)
_cell_formula_units_Z 2
_cell_length_a 7.9656(11)
_cell_length_b 9.7996(10)
_cell_length_c 12.036(2)
_cell_measurement_reflns_used 25
_cell_measurement_temperature 293(2)
_cell_measurement_theta_max 24.9
_cell_measurement_theta_min 8.1
_cell_volume 903.6(2)
_computing_cell_refinement 'CAD4 Software'
_computing_data_collection 'CAD4 Software (Enraf-Nonius, 1989)'
_computing_data_reduction 'CAD4 Software'
_computing_molecular_graphics 'ORTEPII (Johnson, 1976)'
_computing_publication_material SHELXL93
_computing_structure_refinement 'SHELXL93 (Sheldrick, 1993)'
_computing_structure_solution 'SHELXS86 (Sheldrick, 1990)'
_diffrn_ambient_temperature 293(2)
_diffrn_measurement_device 'Enraf-Nonius Turbo-CAD4'
_diffrn_measurement_method '\w-2\q scans'
_diffrn_radiation_monochromator Ni-filter
_diffrn_radiation_source 'rotating anode'
_diffrn_radiation_type CuK\a
_diffrn_radiation_wavelength 1.54176
_diffrn_reflns_av_R_equivalents 0.0138
_diffrn_reflns_av_sigmaI/netI 0.0122
_diffrn_reflns_limit_h_max 8
_diffrn_reflns_limit_h_min -1
_diffrn_reflns_limit_k_max 10
_diffrn_reflns_limit_k_min -10
_diffrn_reflns_limit_l_max 13
_diffrn_reflns_limit_l_min -13
_diffrn_reflns_number 3326
_diffrn_reflns_theta_max 59.86
_diffrn_reflns_theta_min 3.73
_diffrn_standards_decay_% 5.7
_diffrn_standards_interval_time 30
_diffrn_standards_number 25
_exptl_absorpt_coefficient_mu 1.897
_exptl_absorpt_correction_T_max 0.752
_exptl_absorpt_correction_T_min 0.682
_exptl_absorpt_correction_type '\y scan (North, Phillips & Matthews, 1968)'
_exptl_crystal_colour colourless
_exptl_crystal_density_diffrn 1.242
_exptl_crystal_density_meas ?
_exptl_crystal_description prisma
_exptl_crystal_F_000 356
_exptl_crystal_size_max 0.55
_exptl_crystal_size_mid 0.25
_exptl_crystal_size_min 0.15
_refine_diff_density_max 0.229
_refine_diff_density_min -0.180
_refine_ls_extinction_coef 0.064(2)
_refine_ls_extinction_method SHELXL
_refine_ls_goodness_of_fit_all 1.078
_refine_ls_goodness_of_fit_obs 1.101
_refine_ls_hydrogen_treatment refU
_refine_ls_matrix_type full
_refine_ls_number_parameters 238
_refine_ls_number_reflns 2661
_refine_ls_number_restraints 0
_refine_ls_restrained_S_all 1.078
_refine_ls_restrained_S_obs 1.101
_refine_ls_R_factor_all 0.0366
_refine_ls_R_factor_obs 0.0353
_refine_ls_shift/esd_max -0.001
_refine_ls_shift/esd_mean 0.000
_refine_ls_structure_factor_coef Fsqd
_refine_ls_weighting_details 'w = 1/[\s^2^(Fo^2^)+(0.0464P)^2^+0.2788P] where P=(Fo^2^+2Fc^2^)/3'
_refine_ls_weighting_scheme calc
_refine_ls_wR_factor_all 0.0929
_refine_ls_wR_factor_obs 0.0922
_reflns_number_observed 2498
_reflns_number_total 2661
_reflns_observed_criterion >2sigma(I)
_cod_data_source_file ta1114.cif
_cod_data_source_block TA1114
_cod_depositor_comments
;
The following automatic conversions were performed:

'_exptl_crystal_density_meas' value 'not measured' was changed to '?'
- the value is perceived as not measured.

Automatic conversion script
Id: cif_fix_values 3008 2015-01-20 13:52:24Z robertas 

The following automatic conversions were performed:

'_refine_ls_weighting_scheme' value 'calc w =
1/[\s^2^(Fo^2^)+(0.0464P)^2^+0.2788P] where P=(Fo^2^+2Fc^2^)/3' was
changed to 'calc'. New tag '_refine_ls_weighting_details' was
created. The value of the new tag was set to 'w =
1/[\s^2^(Fo^2^)+(0.0464P)^2^+0.2788P] where P=(Fo^2^+2Fc^2^)/3'.

Automatic conversion script
Id: cif_fix_values 3143 2015-03-26 13:38:13Z robertas 
;
_cod_original_cell_volume 903.7(2)
_cod_database_code 2005904

loop_
_symmetry_equiv_pos_as_xyz
'x, y, z'
'-x, -y, -z'

loop_
_atom_site_aniso_label
_atom_site_aniso_U_11
_atom_site_aniso_U_22
_atom_site_aniso_U_33
_atom_site_aniso_U_12
_atom_site_aniso_U_13
_atom_site_aniso_U_23
Cl 0.0401(3) 0.0574(3) 0.0649(3) -0.0154(2) -0.0067(2) -0.0152(2)
C1 0.0515(10) 0.0455(10) 0.0489(10) -0.0111(8) -0.0245(8) 0.0002(7)
C2 0.0624(12) 0.0565(12) 0.0661(12) -0.0208(9) -0.0321(10) 0.0102(9)
C3 0.108(2) 0.0612(14) 0.095(2) -0.0409(14) -0.064(2) 0.0242(12)
C4 0.114(2) 0.0529(14) 0.102(2) 0.0042(14) -0.062(2) -0.0169(13)
C5 0.101(2) 0.0642(15) 0.085(2) 0.0088(14) -0.0258(15) -0.0148(13)
C6 0.0650(13) 0.0628(13) 0.0647(12) 0.0002(10) -0.0138(10) -0.0055(10)
C1' 0.0392(9) 0.0396(9) 0.0454(9) -0.0045(7) -0.0161(7) -0.0063(7)
C2' 0.0568(11) 0.0515(11) 0.0578(11) -0.0186(9) -0.0182(9) -0.0037(8)
C3' 0.084(2) 0.0516(11) 0.0791(15) -0.0226(10) -0.0351(13) -0.0104(10)
C4' 0.0753(14) 0.0603(12) 0.0640(13) 0.0002(11) -0.0217(11) -0.0227(10)
C5' 0.0606(12) 0.0712(13) 0.0561(12) -0.0050(10) -0.0078(10) -0.0197(10)
C6' 0.0491(10) 0.0569(11) 0.0501(10) -0.0135(8) -0.0081(8) -0.0092(8)
N7 0.0418(8) 0.0456(8) 0.0544(8) -0.0155(6) -0.0167(6) -0.0013(6)
C8 0.0422(9) 0.0434(9) 0.0350(8) -0.0149(7) -0.0059(7) -0.0021(7)
N9 0.0353(7) 0.0451(8) 0.0454(8) -0.0093(6) -0.0073(6) -0.0102(6)
N10 0.0557(9) 0.0475(8) 0.0432(8) -0.0139(7) -0.0109(7) -0.0099(6)
C11 0.0512(10) 0.0430(10) 0.0588(11) -0.0080(8) -0.0049(8) -0.0137(8)
C12 0.0554(11) 0.0323(8) 0.0580(11) -0.0078(7) -0.0103(8) -0.0057(7)
C13 0.0716(14) 0.0475(11) 0.0799(15) 0.0033(9) -0.0278(11) -0.0095(10)
C14 0.134(3) 0.0582(14) 0.075(2) 0.0082(15) -0.052(2) -0.0018(11)
C15 0.143(3) 0.065(2) 0.067(2) -0.009(2) 0.000(2) 0.0105(12)
C16 0.106(2) 0.074(2) 0.077(2) -0.0310(14) 0.011(2) 0.0040(13)
C17 0.0683(13) 0.0596(12) 0.0679(13) -0.0251(10) -0.0041(11) -0.0031(10)

loop_
_atom_site_label
_atom_site_occupancy
_atom_site_fract_x
_atom_site_fract_y
_atom_site_fract_z
_atom_site_U_iso_or_equiv
_atom_site_thermal_displace_type
_atom_site_calc_flag
_atom_site_refinement_flags
_atom_site_type_symbol
Cl 1 -0.20341(5) 0.58493(4) 0.62494(4) 0.0530(2) Uani d . Cl
C1 1 0.0647(2) 0.8833(2) 0.64390(14) 0.0466(4) Uani d . C
C2 1 0.1693(3) 0.9663(2) 0.5841(2) 0.0583(5) Uani d . C
H2 1 0.2823(3) 0.9239(2) 0.5369(2) 0.055(5) Uiso calc R H
C3 1 0.1135(4) 1.1122(2) 0.5910(2) 0.0797(8) Uani d . C
H3 1 0.1881(4) 1.1748(2) 0.5495(2) 0.091(8) Uiso calc R H
C4 1 -0.0442(4) 1.1694(3) 0.6551(2) 0.0870(8) Uani d . C
H4 1 -0.0841(4) 1.2733(3) 0.6589(2) 0.112(9) Uiso calc R H
C5 1 -0.1457(4) 1.0849(3) 0.7130(2) 0.0855(7) Uani d . C
H5 1 -0.2598(4) 1.1271(3) 0.7591(2) 0.131(11) Uiso calc R H
C6 1 -0.0929(3) 0.9425(2) 0.7086(2) 0.0657(6) Uani d . C
H6 1 -0.1677(3) 0.8812(2) 0.7519(2) 0.103(9) Uiso calc R H
C1' 1 0.3470(2) 0.7888(2) 0.78119(14) 0.0407(4) Uani d . C
C2' 1 0.4398(3) 0.8931(2) 0.7772(2) 0.0531(5) Uani d . C
H2' 1 0.5318(3) 0.9030(2) 0.7115(2) 0.056(5) Uiso calc R H
C3' 1 0.4025(3) 0.9845(2) 0.8670(2) 0.0672(6) Uani d . C
H3' 1 0.4685(3) 1.0607(2) 0.8653(2) 0.082(7) Uiso calc R H
C4' 1 0.2769(3) 0.9709(2) 0.9568(2) 0.0666(6) Uani d . C
H4' 1 0.2506(3) 1.0376(2) 1.0201(2) 0.091(8) Uiso calc R H
C5' 1 0.1868(3) 0.8661(2) 0.9604(2) 0.0634(5) Uani d . C
H5' 1 0.0954(3) 0.8562(2) 1.0266(2) 0.089(8) Uiso calc R H
C6' 1 0.2221(2) 0.7740(2) 0.87266(15) 0.0513(5) Uani d . C
H6' 1 0.1570(2) 0.6970(2) 0.87571(15) 0.068(6) Uiso calc R H
N7 1 0.1093(2) 0.73502(14) 0.63669(12) 0.0452(4) Uani d . N
HN7 1 0.0189(2) 0.68970(14) 0.62725(12) 0.059(5) Uiso calc R H
C8 1 0.2658(2) 0.6532(2) 0.64188(13) 0.0393(4) Uani d . C
N9 1 0.3853(2) 0.69343(14) 0.69067(11) 0.0413(3) Uani d . N
HN9 1 0.5045(2) 0.65592(14) 0.66316(11) 0.062(6) Uiso calc R H
N10 1 0.3022(2) 0.52695(15) 0.59742(12) 0.0476(4) Uani d . N
HN10 1 0.2521(2) 0.51412(15) 0.53362(12) 0.081(7) Uiso calc R H
C11 1 0.4173(2) 0.4070(2) 0.6437(2) 0.0512(5) Uani d . C
H11A 1 0.5391(2) 0.4226(2) 0.6302(2) 0.055(5) Uiso calc R H
H11B 1 0.4168(2) 0.3207(2) 0.6036(2) 0.067(6) Uiso calc R H
C12 1 0.3605(2) 0.3858(2) 0.7681(2) 0.0484(4) Uani d . C
C13 1 0.4750(3) 0.3764(2) 0.8436(2) 0.0666(6) Uani d . C
H13 1 0.5990(3) 0.3824(2) 0.8164(2) 0.084(7) Uiso calc R H
C14 1 0.4158(5) 0.3583(2) 0.9596(2) 0.0893(9) Uani d . C
H14 1 0.4991(5) 0.3487(2) 1.0146(2) 0.128(11) Uiso calc R H
C15 1 0.2455(5) 0.3537(3) 0.9975(2) 0.0960(9) Uani d . C
H15 1 0.2041(5) 0.3426(3) 1.0801(2) 0.119(10) Uiso calc R H
C16 1 0.1325(4) 0.3643(3) 0.9231(2) 0.0873(8) Uani d . C
H16 1 0.0079(4) 0.3608(3) 0.9511(2) 0.128(11) Uiso calc R H
C17 1 0.1883(3) 0.3798(2) 0.8095(2) 0.0642(5) Uani d . C
H17 1 0.1037(3) 0.3870(2) 0.7556(2) 0.081(7) Uiso calc R H

loop_
_atom_type_symbol
_atom_type_description
_atom_type_scat_dispersion_real
_atom_type_scat_dispersion_imag
_atom_type_scat_source
C C 0.0181 0.0091 'International Tables Vol C Tables 4.2.6.8 and 6.1.1.4'
H H 0.0000 0.0000 'International Tables Vol C Tables 4.2.6.8 and 6.1.1.4'
N N 0.0311 0.0180 'International Tables Vol C Tables 4.2.6.8 and 6.1.1.4'
Cl Cl 0.3639 0.7018 'International Tables Vol C Tables 4.2.6.8 and 6.1.1.4'

loop_
_geom_angle_atom_site_label_1
_geom_angle_atom_site_label_2
_geom_angle_atom_site_label_3
_geom_angle
_geom_angle_publ_flag
C2 C1 C6 120.7(2) ?
C2 C1 N7 121.3(2) ?
C6 C1 N7 117.9(2) ?
C1 C2 C3 118.4(2) ?
C1 C2 H2 120.80(12) ?
C3 C2 H2 120.8(2) ?
C4 C3 C2 120.2(2) ?
C4 C3 H3 119.9(2) ?
C2 C3 H3 119.9(2) ?
C5 C4 C3 120.2(2) ?
C5 C4 H4 119.9(2) ?
C3 C4 H4 119.9(2) ?
C4 C5 C6 120.5(3) ?
C4 C5 H5 119.7(2) ?
C6 C5 H5 119.7(2) ?
C5 C6 C1 120.0(2) ?
C5 C6 H6 120.0(2) ?
C1 C6 H6 120.02(12) ?
C6' C1' C2' 120.5(2) ?
C6' C1' N9 120.20(15) ?
C2' C1' N9 119.3(2) ?
C1' C2' C3' 118.7(2) ?
C1' C2' H2' 120.65(11) ?
C3' C2' H2' 120.65(12) ?
C4' C3' C2' 120.7(2) ?
C4' C3' H3' 119.66(12) ?
C2' C3' H3' 119.66(12) ?
C3' C4' C5' 120.2(2) ?
C3' C4' H4' 119.91(12) ?
C5' C4' H4' 119.91(12) ?
C4' C5' C6' 120.1(2) ?
C4' C5' H5' 119.93(12) ?
C6' C5' H5' 119.93(12) ?
C1' C6' C5' 119.8(2) ?
C1' C6' H6' 120.10(10) ?
C5' C6' H6' 120.10(12) ?
C8 N7 C1 126.50(10) yes
C8 N7 HN7 116.74(9) ?
C1 N7 HN7 116.74(9) ?
N10 C8 N7 118.40(10) yes
N10 C8 N9 119.3(2) yes
N7 C8 N9 122.30(10) yes
C8 N9 C1' 124.80(10) yes
C8 N9 HN9 117.61(9) ?
C1' N9 HN9 117.61(8) ?
C8 N10 C11 122.20(10) yes
C8 N10 HN10 118.90(10) ?
C11 N10 HN10 118.90(9) ?
N10 C11 C12 111.60(10) yes
N10 C11 H11A 109.31(9) ?
C12 C11 H11A 109.31(10) ?
N10 C11 H11B 109.31(9) ?
C12 C11 H11B 109.31(9) ?
H11A C11 H11B 108.0 ?
C13 C12 C17 118.6(2) ?
C13 C12 C11 121.3(2) ?
C17 C12 C11 120.1(2) ?
C12 C13 C14 119.4(2) ?
C12 C13 H13 120.28(13) ?
C14 C13 H13 120.3(2) ?
C15 C14 C13 120.5(2) ?
C15 C14 H14 119.8(2) ?
C13 C14 H14 119.8(2) ?
C16 C15 C14 120.0(3) ?
C16 C15 H15 120.0(2) ?
C14 C15 H15 120.0(2) ?
C15 C16 C17 120.4(3) ?
C15 C16 H16 119.8(2) ?
C17 C16 H16 119.8(2) ?
C16 C17 C12 121.1(2) ?
C16 C17 H17 119.5(2) ?
C12 C17 H17 119.47(12) ?

loop_
_geom_bond_atom_site_label_1
_geom_bond_atom_site_label_2
_geom_bond_distance
_geom_bond_publ_flag
C1 C2 1.376(3) ?
C1 C6 1.388(3) ?
C1 N7 1.423(2) yes
C2 C3 1.405(3) ?
C2 H2 1.00 ?
C3 C4 1.381(4) ?
C3 H3 1.00 ?
C4 C5 1.362(4) ?
C4 H4 1.00 ?
C5 C6 1.368(3) ?
C5 H5 1.00 ?
C6 H6 1.00 ?
C1' C6' 1.377(2) ?
C1' C2' 1.380(2) ?
C1' N9 1.429(2) yes
C2' C3' 1.398(3) ?
C2' H2' 1.00 ?
C3' C4' 1.364(3) ?
C3' H3' 1.00 ?
C4' C5' 1.369(3) ?
C4' H4' 1.00 ?
C5' C6' 1.384(3) ?
C5' H5' 1.00 ?
C6' H6' 1.00 ?
N7 C8 1.337(2) yes
N7 HN7 0.95 ?
C8 N10 1.332(2) yes
C8 N9 1.337(2) yes
N9 HN9 0.95 ?
N10 C11 1.468(2) yes
N10 HN10 0.95 ?
C11 C12 1.505(3) yes
C11 H11A 1.00 ?
C11 H11B 1.00 ?
C12 C13 1.378(3) ?
C12 C17 1.391(3) ?
C13 C14 1.409(4) ?
C13 H13 1.00 ?
C14 C15 1.366(4) ?
C14 H14 1.00 ?
C15 C16 1.358(4) ?
C15 H15 1.00 ?
C16 C17 1.375(3) ?
C16 H16 1.00 ?
C17 H17 1.00 ?

loop_
_geom_torsion_atom_site_label_1
_geom_torsion_atom_site_label_2
_geom_torsion_atom_site_label_3
_geom_torsion_atom_site_label_4
_geom_torsion
_geom_torsion_publ_flag
C8 N7 C1 C2 45.7(2) yes
C8 N9 C1' C2' -135.4(2) yes
C8 N10 C11 C12 52.8(2) yes
N10 C11 C12 C13 -127.1(2) yes
N7 C8 N9 C1' 28.9(2) yes
N7 C8 N10 C11 -148.1(2) yes
N9 C8 N7 C1 22.6(3) yes
N9 C8 N10 C11 31.5(3) yes
N10 C8 N7 C1 -157.9(2) yes
N10 C8 N9 C1' -150.6(2) yes

loop_
_cod_related_entry_id
_cod_related_entry_database
_cod_related_entry_code
1 ChemSpider 21137884
